data_7030016
loop_
_publ_author_name
'Biswas, Rituparna'
'Diaz, Carmen'
'Bauz\'a, Antonio'
'Barcel\'o-Oliver, Miquel'
'Frontera, Antonio'
'Ghosh, Ashutosh'

_publ_section_title
;
 Triple-bridged ferromagnetic nickel(ii) complexes: A combined
 experimental and theoretical DFT study on stabilization and magnetic
 coupling.
;
_journal_issue 17
_journal_name_full 'Dalton transactions (Cambridge, England : 2003)'
_journal_page_first 6455
_journal_page_last 6467
_journal_paper_doi 10.1039/c3dt52764f
_journal_volume 43
_journal_year 2014
_chemical_formula_moiety 'C60 H54 N8 Ni3 O18, C2 H6 O'
_chemical_formula_sum 'C62 H60 N8 Ni3 O19'
_chemical_formula_weight 1397.31
_chemical_name_systematic
;
 ?
;
_space_group_IT_number 14
_symmetry_cell_setting monoclinic
_symmetry_Int_Tables_number 14
_symmetry_space_group_name_Hall '-P 2ybc'
_symmetry_space_group_name_H-M 'P 1 21/c 1'
_atom_sites_solution_hydrogens geom
_audit_conform_dict_location ftp://ftp.iucr.org/pub/cif_core.dic
_audit_conform_dict_name cif_core.dic
_audit_conform_dict_version 2.4.3
_audit_creation_date 2014-01-29T13:34:12-00:00
_audit_creation_method 'WinGX routine CIF_UPDATE'
_cell_angle_alpha 90
_cell_angle_beta 108.141(5)
_cell_angle_gamma 90
_cell_formula_units_Z 2
_cell_length_a 12.597(5)
_cell_length_b 20.605(5)
_cell_length_c 14.151(5)
_cell_measurement_reflns_used 14920
_cell_measurement_temperature 293(2)
_cell_measurement_theta_max 25.04
_cell_measurement_theta_min 1.701
_cell_measurement_wavelength 0.71073
_cell_volume 3490(2)
_computing_molecular_graphics 'Ortep for Windows (Farrugia, 2012)'
_computing_publication_material 'WinGX publication routines (Farrugia, 2012)'
_computing_structure_refinement 'SHELXL-2013 (Sheldrick, 2013)'
_diffrn_ambient_temperature 293(2)
_diffrn_measured_fraction_theta_full 0.925
_diffrn_measured_fraction_theta_max 0.944
_diffrn_radiation_probe x-ray
_diffrn_radiation_type MoK\a
_diffrn_radiation_wavelength 0.71073
_diffrn_reflns_av_R_equivalents 0.0413
_diffrn_reflns_Laue_measured_fraction_full 0.925
_diffrn_reflns_Laue_measured_fraction_max 0.944
_diffrn_reflns_limit_h_max 14
_diffrn_reflns_limit_h_min -14
_diffrn_reflns_limit_k_max 24
_diffrn_reflns_limit_k_min -24
_diffrn_reflns_limit_l_max 16
_diffrn_reflns_limit_l_min -16
_diffrn_reflns_number 14920
_diffrn_reflns_point_group_measured_fraction_full 0.925
_diffrn_reflns_point_group_measured_fraction_max 0.944
_diffrn_reflns_theta_full 25.242
_diffrn_reflns_theta_max 25.04
_diffrn_reflns_theta_min 1.701
_exptl_absorpt_coefficient_mu 0.873
_exptl_absorpt_correction_T_max 0.9493
_exptl_absorpt_correction_T_min 0.9021
_exptl_absorpt_correction_type empirical
_exptl_absorpt_process_details
;
"SADABS v.2.10 (Bruker,2003) was used for absorption correction."
;
_exptl_crystal_density_diffrn 1.329
_exptl_crystal_density_method 'not measured'
_exptl_crystal_F_000 1448
_exptl_crystal_size_max 0.12
_exptl_crystal_size_mid 0.08
_exptl_crystal_size_min 0.06
_refine_diff_density_max 1.1
_refine_diff_density_min -0.763
_refine_diff_density_rms 0.12
_refine_ls_extinction_method none
_refine_ls_goodness_of_fit_ref 1.1
_refine_ls_hydrogen_treatment constr
_refine_ls_matrix_type full
_refine_ls_number_constraints 0
_refine_ls_number_parameters 434
_refine_ls_number_reflns 5823
_refine_ls_number_restraints 0
_refine_ls_restrained_S_all 1.1
_refine_ls_R_factor_all 0.101
_refine_ls_R_factor_gt 0.0688
_refine_ls_shift/su_max 0
_refine_ls_shift/su_mean 0
_refine_ls_structure_factor_coef Fsqd
_refine_ls_weighting_details 'w=1/[\s^2^(Fo^2^)+(0.0783P)^2^+20.7700P] where P=(Fo^2^+2Fc^2^)/3'
_refine_ls_weighting_scheme calc
_refine_ls_wR_factor_gt 0.2009
_refine_ls_wR_factor_ref 0.2255
_reflns_number_gt 4285
_reflns_number_total 5823
_reflns_threshold_expression 'I > 2\s(I)'
_cod_data_source_file c3dt52764f2.cif
_cod_data_source_block 3
_cod_depositor_comments
;
The following automatic conversions were performed:

'_exptl_absorpt_correction_type' value 'EMPIRICAL' changed to
'empirical' according to
/usr/data/users/saulius/crontab/automatic-downloads/current/RSC/lib/dictionaries/cif_core.dic
dictionary named 'cif_core.dic' version 2.4.2 from 2011-04-26.

Automatic conversion script
Id: cif_fix_values 2281 2013-09-26 08:29:07Z andrius 
;
_cod_original_sg_symbol_H-M 'P 21/c'
_cod_database_code 7030016

loop_
_symmetry_equiv_pos_as_xyz
'x, y, z'
'-x, y+1/2, -z+1/2'
'-x, -y, -z'
'x, -y-1/2, z-1/2'

loop_
_atom_site_label
_atom_site_type_symbol
_atom_site_fract_x
_atom_site_fract_y
_atom_site_fract_z
_atom_site_U_iso_or_equiv
_atom_site_adp_type
_atom_site_occupancy
_atom_site_calc_flag
Ni2 Ni 0.5 0 0.5 0.0342(3) Uani 1 d
Ni1 Ni 0.55927(7) 0.11594(4) 0.64052(6) 0.0350(3) Uani 1 d
N1 N 0.3097(9) 0.1988(4) 0.0470(6) 0.075(2) Uani 1 d
O5 O 0.6481(4) -0.0234(2) 0.6012(3) 0.0415(11) Uani 1 d
O7 O 0.5509(4) 0.0969(2) 0.4894(3) 0.0393(11) Uani 1 d
O8 O 0.4388(4) 0.1697(2) 0.5214(4) 0.0482(12) Uani 1 d
N2 N 1.0399(8) -0.1537(5) 0.9486(9) 0.094(3) Uani 1 d
O9 O 0.4494(4) 0.0409(2) 0.6111(3) 0.0377(11) Uani 1 d
O6 O 0.6824(4) 0.0555(2) 0.7159(4) 0.0451(12) Uani 1 d
O1 O 0.3640(8) 0.1780(3) -0.0053(5) 0.097(3) Uani 1 d
N4 N 0.5166(5) 0.1358(3) 0.7610(4) 0.0390(13) Uani 1 d
C26 C 0.4331(6) 0.1567(3) 0.3532(5) 0.0428(17) Uani 1 d
N3 N 0.6806(5) 0.1913(3) 0.6589(5) 0.0449(14) Uani 1 d
C7 C 0.4216(6) 0.1194(3) 0.7689(5) 0.0429(16) Uani 1 d
H7 H 0.408 0.1327 0.8269 0.052 Uiso 1 calc
C9 C 0.3532(6) 0.0419(3) 0.6292(5) 0.0376(15) Uani 1 d
C8 C 0.3333(6) 0.0833(3) 0.7008(5) 0.0387(15) Uani 1 d
C25 C 0.4738(6) 0.1403(3) 0.4599(5) 0.0388(16) Uani 1 d
C14 C 0.1940(7) 0.1247(4) 0.7822(6) 0.057(2) Uani 1 d
H14 H 0.244 0.1567 0.815 0.068 Uiso 1 calc
C18 C 0.6992(5) 0.0003(3) 0.6847(5) 0.0352(15) Uani 1 d
C27 C 0.4712(7) 0.1223(4) 0.2854(5) 0.0480(18) Uani 1 d
H27 H 0.5242 0.0897 0.3078 0.058 Uiso 1 calc
O2 O 0.2260(8) 0.2290(5) 0.0168(6) 0.109(3) Uani 1 d
C10 C 0.2688(7) -0.0031(4) 0.5787(6) 0.053(2) Uani 1 d
H10 H 0.2827 -0.0315 0.5329 0.063 Uiso 1 calc
C4 C 0.6618(7) 0.2187(4) 0.8252(6) 0.057(2) Uani 1 d
H4A H 0.7063 0.2383 0.8873 0.068 Uiso 1 calc
H4B H 0.6086 0.2511 0.7891 0.068 Uiso 1 calc
C23 C 0.8380(7) -0.0902(4) 0.7166(6) 0.055(2) Uani 1 d
H23 H 0.8145 -0.0994 0.6489 0.067 Uiso 1 calc
C13 C 0.2239(6) 0.0817(4) 0.7158(6) 0.0482(18) Uani 1 d
O4 O 1.0705(8) -0.1391(6) 1.0364(8) 0.134(4) Uani 1 d
C12 C 0.1432(6) 0.0371(4) 0.6645(6) 0.056(2) Uani 1 d
C19 C 0.7895(6) -0.0395(3) 0.7535(6) 0.0420(16) Uani 1 d
C31 C 0.3569(7) 0.2057(4) 0.3187(6) 0.055(2) Uani 1 d
H31 H 0.3335 0.2298 0.3642 0.066 Uiso 1 calc
C22 C 0.9523(7) -0.1138(4) 0.8804(7) 0.063(2) Uani 1 d
C24 C 0.9224(7) -0.1272(4) 0.7819(8) 0.067(2) Uani 1 d
H24 H 0.9574 -0.1603 0.7582 0.081 Uiso 1 calc
C3 C 0.7386(7) 0.2019(4) 0.7646(6) 0.054(2) Uani 1 d
H3A H 0.7921 0.2368 0.7712 0.065 Uiso 1 calc
H3B H 0.78 0.1629 0.792 0.065 Uiso 1 calc
C21 C 0.9064(7) -0.0645(4) 0.9191(7) 0.063(2) Uani 1 d
H21 H 0.9295 -0.0562 0.9871 0.076 Uiso 1 calc
C20 C 0.8250(7) -0.0273(4) 0.8542(6) 0.055(2) Uani 1 d
H20 H 0.7931 0.0068 0.879 0.067 Uiso 1 calc
C11 C 0.1697(7) -0.0056(4) 0.5952(7) 0.061(2) Uani 1 d
H11 H 0.1169 -0.0358 0.5608 0.073 Uiso 1 calc
C5 C 0.5987(7) 0.1629(4) 0.8485(5) 0.053(2) Uani 1 d
H5A H 0.6512 0.1291 0.8806 0.063 Uiso 1 calc
H5B H 0.561 0.1771 0.895 0.063 Uiso 1 calc
C30 C 0.3138(8) 0.2205(4) 0.2184(6) 0.060(2) Uani 1 d
H30 H 0.2606 0.2529 0.1956 0.072 Uiso 1 calc
C28 C 0.4309(8) 0.1360(4) 0.1863(6) 0.061(2) Uani 1 d
H28 H 0.4554 0.1127 0.1408 0.073 Uiso 1 calc
C29 C 0.3531(7) 0.1851(4) 0.1546(6) 0.055(2) Uani 1 d
C1 C 0.7652(8) 0.1699(5) 0.6120(7) 0.071(3) Uani 1 d
H1A H 0.7319 0.1689 0.5411 0.106 Uiso 1 calc
H1B H 0.7915 0.1273 0.6355 0.106 Uiso 1 calc
H1C H 0.8268 0.1997 0.6291 0.106 Uiso 1 calc
C17 C 0.0392(7) 0.0339(5) 0.6824(7) 0.071(3) Uani 1 d
H17 H -0.0139 0.0039 0.6478 0.085 Uiso 1 calc
O3 O 1.0760(10) -0.1986(6) 0.9159(8) 0.166(5) Uani 1 d
C2 C 0.6350(8) 0.2525(4) 0.6117(8) 0.071(3) Uani 1 d
H2A H 0.5762 0.2666 0.6367 0.106 Uiso 1 calc
H2B H 0.6058 0.2464 0.5411 0.106 Uiso 1 calc
H2C H 0.6929 0.2846 0.6264 0.106 Uiso 1 calc
C16 C 0.0158(8) 0.0737(5) 0.7490(8) 0.075(3) Uani 1 d
H16 H -0.0522 0.0704 0.7615 0.09 Uiso 1 calc
C15 C 0.0934(8) 0.1194(5) 0.7984(8) 0.074(3) Uani 1 d
H15 H 0.0765 0.1471 0.8435 0.089 Uiso 1 calc
O11 O 0.7495(12) 0.0476(8) 1.0882(11) 0.086(4) Uani 0.5 d
H11A H 0.7815 0.0711 1.1351 0.129 Uiso 0.5 calc
C41 C 0.628(2) 0.0446(10) 1.0781(16) 0.094(8) Uani 0.5 d
H41A H 0.6227 0.0323 1.1425 0.113 Uiso 0.5 calc
H41B H 0.5994 0.0885 1.065 0.113 Uiso 0.5 calc
C43 C 0.5607(18) 0.0068(9) 1.0118(15) 0.071(5) Uani 0.5 d
H43A H 0.5552 0.022 0.9463 0.107 Uiso 0.5 calc
H43B H 0.4881 0.0075 1.0205 0.107 Uiso 0.5 calc
H43C H 0.5892 -0.0367 1.02 0.107 Uiso 0.5 calc

loop_
_atom_site_aniso_label
_atom_site_aniso_U_11
_atom_site_aniso_U_22
_atom_site_aniso_U_33
_atom_site_aniso_U_23
_atom_site_aniso_U_13
_atom_site_aniso_U_12
Ni2 0.0427(7) 0.0299(6) 0.0304(7) -0.0016(5) 0.0121(6) -0.0014(5)
Ni1 0.0411(5) 0.0309(4) 0.0331(5) -0.0006(4) 0.0115(4) -0.0010(4)
N1 0.109(7) 0.065(5) 0.042(5) 0.005(4) 0.010(5) -0.019(5)
O5 0.047(3) 0.042(3) 0.031(3) 0.002(2) 0.006(2) 0.009(2)
O7 0.049(3) 0.033(2) 0.036(3) 0.004(2) 0.013(2) 0.000(2)
O8 0.059(3) 0.045(3) 0.041(3) -0.007(2) 0.016(3) 0.008(2)
N2 0.078(6) 0.099(7) 0.091(8) 0.023(6) 0.006(6) 0.040(5)
O9 0.041(3) 0.038(2) 0.037(3) -0.009(2) 0.016(2) -0.008(2)
O6 0.050(3) 0.036(3) 0.042(3) -0.002(2) 0.003(2) 0.001(2)
O1 0.175(8) 0.075(5) 0.041(4) 0.002(3) 0.035(5) -0.011(5)
N4 0.047(3) 0.039(3) 0.031(3) -0.005(2) 0.012(3) -0.005(3)
C26 0.049(4) 0.040(4) 0.032(4) 0.003(3) 0.004(3) -0.007(3)
N3 0.047(3) 0.035(3) 0.048(4) -0.004(3) 0.008(3) -0.006(3)
C7 0.052(4) 0.046(4) 0.034(4) -0.004(3) 0.019(3) 0.001(3)
C9 0.042(4) 0.038(4) 0.030(4) 0.000(3) 0.008(3) -0.004(3)
C8 0.047(4) 0.036(4) 0.035(4) -0.006(3) 0.016(3) -0.005(3)
C25 0.051(4) 0.028(3) 0.038(4) 0.002(3) 0.015(3) -0.005(3)
C14 0.056(5) 0.065(5) 0.055(5) -0.003(4) 0.026(4) 0.000(4)
C18 0.035(3) 0.032(3) 0.033(4) 0.001(3) 0.003(3) -0.004(3)
C27 0.066(5) 0.047(4) 0.036(4) -0.002(3) 0.022(4) 0.001(4)
O2 0.107(6) 0.132(7) 0.061(5) 0.022(5) -0.013(5) 0.014(6)
C10 0.055(5) 0.058(5) 0.050(5) -0.008(4) 0.023(4) -0.011(4)
C4 0.068(5) 0.049(4) 0.050(5) -0.023(4) 0.014(4) -0.018(4)
C23 0.057(5) 0.049(4) 0.056(5) -0.004(4) 0.011(4) 0.008(4)
C13 0.048(4) 0.054(4) 0.048(5) 0.000(4) 0.023(4) -0.002(4)
O4 0.111(7) 0.180(10) 0.088(7) 0.034(7) -0.001(6) 0.072(7)
C12 0.044(4) 0.069(5) 0.056(5) 0.001(4) 0.018(4) -0.004(4)
C19 0.040(4) 0.038(4) 0.046(4) 0.005(3) 0.010(3) -0.001(3)
C31 0.068(5) 0.046(4) 0.050(5) -0.003(4) 0.017(4) 0.002(4)
C22 0.048(5) 0.063(5) 0.069(6) 0.011(5) 0.006(4) 0.012(4)
C24 0.057(5) 0.059(5) 0.079(7) -0.008(5) 0.011(5) 0.020(4)
C3 0.059(5) 0.045(4) 0.054(5) 0.000(4) 0.010(4) -0.010(4)
C21 0.063(5) 0.062(5) 0.049(5) 0.001(4) -0.002(4) 0.014(4)
C20 0.062(5) 0.053(5) 0.046(5) -0.004(4) 0.008(4) 0.010(4)
C11 0.058(5) 0.068(5) 0.058(5) -0.015(4) 0.018(4) -0.021(4)
C5 0.062(5) 0.065(5) 0.028(4) -0.014(4) 0.009(4) -0.012(4)
C30 0.078(6) 0.053(5) 0.041(5) 0.009(4) 0.008(4) 0.004(4)
C28 0.094(7) 0.048(5) 0.047(5) -0.008(4) 0.032(5) -0.014(5)
C29 0.073(6) 0.053(5) 0.036(4) 0.003(4) 0.010(4) -0.021(4)
C1 0.066(6) 0.080(6) 0.076(7) -0.007(5) 0.036(5) -0.020(5)
C17 0.046(5) 0.091(7) 0.073(6) -0.003(5) 0.017(5) -0.009(5)
O3 0.165(10) 0.154(9) 0.148(9) -0.001(7) 0.002(7) 0.122(9)
C2 0.077(6) 0.039(4) 0.087(7) 0.006(4) 0.013(5) -0.010(4)
C16 0.052(5) 0.092(7) 0.087(7) 0.001(6) 0.034(5) -0.004(5)
C15 0.070(6) 0.088(7) 0.078(7) 0.000(6) 0.044(5) 0.014(5)
O11 0.081(10) 0.091(11) 0.077(10) 0.013(8) 0.013(8) 0.004(8)
C41 0.18(3) 0.054(11) 0.082(15) 0.024(11) 0.087(17) 0.032(14)
C43 0.116(16) 0.037(9) 0.063(12) 0.004(9) 0.032(13) -0.016(10)

loop_
_atom_type_symbol
_atom_type_description
_atom_type_scat_dispersion_real
_atom_type_scat_dispersion_imag
_atom_type_scat_source
C C 0.0033 0.0016 'International Tables Vol C Tables 4.2.6.8 and 6.1.1.4'
H H 0 0 'International Tables Vol C Tables 4.2.6.8 and 6.1.1.4'
N N 0.0061 0.0033 'International Tables Vol C Tables 4.2.6.8 and 6.1.1.4'
O O 0.0106 0.006 'International Tables Vol C Tables 4.2.6.8 and 6.1.1.4'
Ni Ni 0.3393 1.1124 'International Tables Vol C Tables 4.2.6.8 and 6.1.1.4'

loop_
_geom_angle_atom_site_label_1
_geom_angle_atom_site_label_2
_geom_angle_atom_site_label_3
_geom_angle
_geom_angle_site_symmetry_1
_geom_angle_site_symmetry_3
O5 Ni2 O5 180.0(2) 3_656 .
O5 Ni2 O9 90.38(19) 3_656 .
O5 Ni2 O9 89.62(19) . .
O5 Ni2 O9 89.62(19) 3_656 3_656
O5 Ni2 O9 90.38(19) . 3_656
O9 Ni2 O9 180 . 3_656
O5 Ni2 O7 87.62(19) 3_656 .
O5 Ni2 O7 92.38(19) . .
O9 Ni2 O7 80.77(17) . .
O9 Ni2 O7 99.23(17) 3_656 .
O5 Ni2 O7 92.38(19) 3_656 3_656
O5 Ni2 O7 87.62(19) . 3_656
O9 Ni2 O7 99.23(17) . 3_656
O9 Ni2 O7 80.77(17) 3_656 3_656
O7 Ni2 O7 180 . 3_656
N4 Ni1 O6 92.4(2) . .
N4 Ni1 O9 89.1(2) . .
O6 Ni1 O9 90.06(19) . .
N4 Ni1 N3 96.9(2) . .
O6 Ni1 N3 88.9(2) . .
O9 Ni1 N3 174.0(2) . .
N4 Ni1 O7 162.3(2) . .
O6 Ni1 O7 101.85(19) . .
O9 Ni1 O7 80.61(17) . .
N3 Ni1 O7 93.8(2) . .
N4 Ni1 O8 104.4(2) . .
O6 Ni1 O8 162.96(19) . .
O9 Ni1 O8 87.82(19) . .
N3 Ni1 O8 91.4(2) . .
O7 Ni1 O8 61.13(17) . .
N4 Ni1 C25 133.9(2) . .
O6 Ni1 C25 133.0(2) . .
O9 Ni1 C25 83.9(2) . .
N3 Ni1 C25 92.4(2) . .
O7 Ni1 C25 31.1(2) . .
O8 Ni1 C25 30.0(2) . .
O2 N1 O1 124.4(9) . .
O2 N1 C29 118.4(10) . .
O1 N1 C29 117.2(10) . .
C18 O5 Ni2 131.5(4) . .
C25 O7 Ni2 117.6(4) . .
C25 O7 Ni1 89.6(4) . .
Ni2 O7 Ni1 91.40(17) . .
C25 O8 Ni1 88.9(4) . .
O3 N2 O4 123.5(10) . .
O3 N2 C22 118.8(11) . .
O4 N2 C22 117.7(10) . .
C9 O9 Ni1 124.0(4) . .
C9 O9 Ni2 132.9(4) . .
Ni1 O9 Ni2 96.65(18) . .
C18 O6 Ni1 123.8(4) . .
C7 N4 C5 117.6(6) . .
C7 N4 Ni1 122.0(5) . .
C5 N4 Ni1 119.9(5) . .
C31 C26 C27 118.8(7) . .
C31 C26 C25 120.9(7) . .
C27 C26 C25 120.2(7) . .
C2 N3 C3 109.9(6) . .
C2 N3 C1 106.7(7) . .
C3 N3 C1 107.6(6) . .
C2 N3 Ni1 114.0(5) . .
C3 N3 Ni1 110.1(5) . .
C1 N3 Ni1 108.4(5) . .
N4 C7 C8 129.0(6) . .
O9 C9 C8 122.2(6) . .
O9 C9 C10 118.8(6) . .
C8 C9 C10 118.9(6) . .
C9 C8 C7 121.7(6) . .
C9 C8 C13 118.7(6) . .
C7 C8 C13 119.0(6) . .
O8 C25 O7 120.3(6) . .
O8 C25 C26 121.1(6) . .
O7 C25 C26 118.5(6) . .
O8 C25 Ni1 61.1(4) . .
O7 C25 Ni1 59.2(3) . .
C26 C25 Ni1 175.0(5) . .
C15 C14 C13 120.8(9) . .
O5 C18 O6 126.0(6) . .
O5 C18 C19 117.7(6) . .
O6 C18 C19 116.4(6) . .
C28 C27 C26 120.3(8) . .
C11 C10 C9 121.9(7) . .
C5 C4 C3 115.1(7) . .
C19 C23 C24 119.5(8) . .
C12 C13 C14 117.0(7) . .
C12 C13 C8 120.5(7) . .
C14 C13 C8 122.5(7) . .
C13 C12 C17 120.3(8) . .
C13 C12 C11 118.3(7) . .
C17 C12 C11 121.5(8) . .
C20 C19 C23 119.1(7) . .
C20 C19 C18 120.7(6) . .
C23 C19 C18 120.2(7) . .
C26 C31 C30 122.2(8) . .
C24 C22 C21 123.2(8) . .
C24 C22 N2 118.2(9) . .
C21 C22 N2 118.6(9) . .
C22 C24 C23 118.7(8) . .
N3 C3 C4 114.1(7) . .
C22 C21 C20 117.9(8) . .
C21 C20 C19 121.5(8) . .
C10 C11 C12 121.6(8) . .
N4 C5 C4 113.3(6) . .
C29 C30 C31 116.9(8) . .
C27 C28 C29 119.0(8) . .
C30 C29 C28 122.7(8) . .
C30 C29 N1 119.0(9) . .
C28 C29 N1 118.2(8) . .
C16 C17 C12 120.9(9) . .
C17 C16 C15 119.6(8) . .
C14 C15 C16 121.3(9) . .
C43 C41 O11 120.9(18) . .

loop_
_geom_bond_atom_site_label_1
_geom_bond_atom_site_label_2
_geom_bond_distance
_geom_bond_site_symmetry_2
Ni2 O5 2.025(5) 3_656
Ni2 O5 2.025(5) .
Ni2 O9 2.052(4) .
Ni2 O9 2.052(4) 3_656
Ni2 O7 2.116(4) .
Ni2 O7 2.116(4) 3_656
Ni1 N4 1.984(6) .
Ni1 O6 2.016(5) .
Ni1 O9 2.029(4) .
Ni1 N3 2.137(6) .
Ni1 O7 2.144(5) .
Ni1 O8 2.186(5) .
Ni1 C25 2.496(7) .
N1 O2 1.184(11) .
N1 O1 1.230(11) .
N1 C29 1.475(11) .
O5 C18 1.255(8) .
O7 C25 1.291(8) .
O8 C25 1.248(8) .
N2 O3 1.187(13) .
N2 O4 1.218(12) .
N2 C22 1.471(12) .
O9 C9 1.315(8) .
O6 C18 1.261(8) .
N4 C7 1.282(9) .
N4 C5 1.455(9) .
C26 C31 1.373(11) .
C26 C27 1.393(10) .
C26 C25 1.475(10) .
N3 C2 1.458(10) .
N3 C3 1.461(10) .
N3 C1 1.486(10) .
C7 C8 1.432(10) .
C9 C8 1.405(9) .
C9 C10 1.424(10) .
C8 C13 1.459(10) .
C14 C15 1.361(12) .
C14 C13 1.424(11) .
C18 C19 1.492(9) .
C27 C28 1.364(11) .
C10 C11 1.340(11) .
C4 C5 1.492(11) .
C4 C3 1.519(11) .
C23 C19 1.392(10) .
C23 C24 1.397(12) .
C13 C12 1.395(11) .
C12 C17 1.411(11) .
C12 C11 1.431(12) .
C19 C20 1.377(11) .
C31 C30 1.387(11) .
C22 C24 1.354(13) .
C22 C21 1.365(12) .
C21 C20 1.377(11) .
C30 C29 1.368(12) .
C28 C29 1.382(12) .
C17 C16 1.350(13) .
C16 C15 1.380(14) .
O11 C41 1.49(3) .
C41 C43 1.31(3) .

loop_
_geom_hbond_atom_site_label_D
_geom_hbond_atom_site_label_H
_geom_hbond_atom_site_label_A
_geom_hbond_distance_DH
_geom_hbond_distance_HA
_geom_hbond_distance_DA
_geom_hbond_angle_DHA
_geom_hbond_site_symmetry_A
C10 H10 O5 0.93 2.58 3.088(9) 114.6 3_656
C10 H10 O7 0.93 2.59 3.345(9) 138.4 3_656
C3 H3B O6 0.97 2.6 3.126(9) 114.4 .
C3 H3B O4 0.97 2.61 3.342(12) 132 3_757
C1 H1A O7 0.96 2.63 3.106(10) 111.2 .
C1 H1B O6 0.96 2.52 3.125(10) 121.1 .
C1 H1C O3 0.96 2.6 3.462(12) 149.1 2_756

loop_
_geom_torsion_atom_site_label_1
_geom_torsion_atom_site_label_2
_geom_torsion_atom_site_label_3
_geom_torsion_atom_site_label_4
_geom_torsion
C5 N4 C7 C8 -169.7(7)
Ni1 N4 C7 C8 3.0(11)
Ni1 O9 C9 C8 -23.3(9)
Ni2 O9 C9 C8 -168.2(5)
Ni1 O9 C9 C10 160.4(5)
Ni2 O9 C9 C10 15.5(9)
O9 C9 C8 C7 -9.9(11)
C10 C9 C8 C7 166.4(7)
O9 C9 C8 C13 179.5(6)
C10 C9 C8 C13 -4.2(10)
N4 C7 C8 C9 21.9(12)
N4 C7 C8 C13 -167.5(7)
Ni1 O8 C25 O7 1.9(6)
Ni1 O8 C25 C26 -174.8(6)
Ni2 O7 C25 O8 89.5(7)
Ni1 O7 C25 O8 -1.9(6)
Ni2 O7 C25 C26 -93.8(6)
Ni1 O7 C25 C26 174.8(5)
Ni2 O7 C25 Ni1 91.4(3)
C31 C26 C25 O8 1.3(10)
C27 C26 C25 O8 -178.3(7)
C31 C26 C25 O7 -175.5(7)
C27 C26 C25 O7 4.9(10)
Ni2 O5 C18 O6 -18.7(10)
Ni2 O5 C18 C19 162.4(4)
Ni1 O6 C18 O5 5.0(10)
Ni1 O6 C18 C19 -176.1(4)
C31 C26 C27 C28 -1.7(11)
C25 C26 C27 C28 177.9(7)
O9 C9 C10 C11 178.6(8)
C8 C9 C10 C11 2.2(12)
C15 C14 C13 C12 3.6(13)
C15 C14 C13 C8 -176.4(8)
C9 C8 C13 C12 4.0(11)
C7 C8 C13 C12 -166.8(7)
C9 C8 C13 C14 -176.0(7)
C7 C8 C13 C14 13.2(11)
C14 C13 C12 C17 -2.7(12)
C8 C13 C12 C17 177.3(8)
C14 C13 C12 C11 178.4(8)
C8 C13 C12 C11 -1.6(12)
C24 C23 C19 C20 -0.8(12)
C24 C23 C19 C18 -179.9(7)
O5 C18 C19 C20 -159.7(7)
O6 C18 C19 C20 21.3(10)
O5 C18 C19 C23 19.4(10)
O6 C18 C19 C23 -159.6(7)
C27 C26 C31 C30 2.3(12)
C25 C26 C31 C30 -177.3(7)
O3 N2 C22 C24 -4.9(17)
O4 N2 C22 C24 176.1(11)
O3 N2 C22 C21 176.2(12)
O4 N2 C22 C21 -2.8(16)
C21 C22 C24 C23 -2.1(15)
N2 C22 C24 C23 179.1(9)
C19 C23 C24 C22 2.1(13)
C2 N3 C3 C4 69.0(8)
C1 N3 C3 C4 -175.2(7)
Ni1 N3 C3 C4 -57.3(7)
C5 C4 C3 N3 76.4(9)
C24 C22 C21 C20 0.8(15)
N2 C22 C21 C20 179.6(9)
C22 C21 C20 C19 0.6(14)
C23 C19 C20 C21 -0.6(12)
C18 C19 C20 C21 178.5(8)
C9 C10 C11 C12 0.2(14)
C13 C12 C11 C10 -0.5(14)
C17 C12 C11 C10 -179.4(9)
C7 N4 C5 C4 -139.2(7)
Ni1 N4 C5 C4 47.9(9)
C3 C4 C5 N4 -66.9(10)
C26 C31 C30 C29 -1.9(13)
C26 C27 C28 C29 0.9(12)
C31 C30 C29 C28 1.0(13)
C31 C30 C29 N1 179.8(7)
C27 C28 C29 C30 -0.5(13)
C27 C28 C29 N1 -179.4(7)
O2 N1 C29 C30 -16.5(13)
O1 N1 C29 C30 163.1(8)
O2 N1 C29 C28 162.4(9)
O1 N1 C29 C28 -18.0(12)
C13 C12 C17 C16 0.1(15)
C11 C12 C17 C16 179.0(10)
C12 C17 C16 C15 1.7(16)
C13 C14 C15 C16 -1.9(15)
C17 C16 C15 C14 -0.9(16)
